data_4515008
loop_
_publ_author_name
'Chen, Zhicai'
'Li, Huanhuan'
'Tao, Ye'
'Chen, Lingfeng'
'Chen, Cailin'
'Jiang, He'
'Xu, Shen'
'Zhou, Xinhui'
'Chen, Runfeng'
'Huang, Wei'

_publ_section_title
;
 Tuning Intramolecular Conformation and Packing Mode of Host Materials
 through Noncovalent Interactions for High-Efficiency Blue
 Electrophosphorescence.
;
_journal_issue 5
_journal_name_full 'ACS omega'
_journal_page_first 9129
_journal_page_last 9134
_journal_paper_doi 10.1021/acsomega.9b00724
_journal_volume 4
_journal_year 2019
_chemical_formula_sum 'C29 H19 N3'
_chemical_formula_weight 409.47
_space_group_crystal_system monoclinic
_space_group_IT_number 14
_space_group_name_Hall '-P 2ybc'
_space_group_name_H-M_alt 'P 1 21/c 1'
_symmetry_space_group_name_Hall '-P 2ybc'
_symmetry_space_group_name_H-M 'P 1 21/c 1'
_atom_sites_solution_hydrogens mixed
_audit_creation_method SHELXL-2014/7
_audit_update_record
;
2019-03-13 deposited with the CCDC.    2019-05-15 downloaded from the CCDC.
;
_cell_angle_alpha 90
_cell_angle_beta 115.026(8)
_cell_angle_gamma 90
_cell_formula_units_Z 2
_cell_length_a 15.140(2)
_cell_length_b 3.9030(5)
_cell_length_c 18.3188(17)
_cell_measurement_reflns_used 2146
_cell_measurement_temperature 293(2)
_cell_measurement_theta_max 19.3
_cell_measurement_theta_min 2.0
_cell_volume 980.9(2)
_computing_cell_refinement SMART
_computing_data_collection 'SMART (Bruker, 2008)'
_computing_data_reduction 'SAINT (Bruker, 2008)'
_computing_molecular_graphics 'SHELXTL (Bruker, 2008)'
_computing_publication_material 'SHELXTL (Bruker, 2008)'
_computing_structure_refinement 'SHELXL-2016/6 (Sheldrick, 2016)'
_computing_structure_solution 'SHELXTL (Bruker, 2008)'
_diffrn_ambient_temperature 293(2)
_diffrn_measured_fraction_theta_full 0.982
_diffrn_measured_fraction_theta_max 0.983
_diffrn_measurement_device_type 'Bruker Smart Apex CCD'
_diffrn_measurement_method 'phi and omega scans'
_diffrn_radiation_type MoK\a
_diffrn_radiation_wavelength 0.71073
_diffrn_reflns_av_R_equivalents 0.0197
_diffrn_reflns_av_unetI/netI 0.0195
_diffrn_reflns_Laue_measured_fraction_full 0.982
_diffrn_reflns_Laue_measured_fraction_max 0.983
_diffrn_reflns_limit_h_max 18
_diffrn_reflns_limit_h_min -17
_diffrn_reflns_limit_k_max 4
_diffrn_reflns_limit_k_min -4
_diffrn_reflns_limit_l_max 22
_diffrn_reflns_limit_l_min -22
_diffrn_reflns_number 6262
_diffrn_reflns_point_group_measured_fraction_full 0.982
_diffrn_reflns_point_group_measured_fraction_max 0.983
_diffrn_reflns_theta_full 25.242
_diffrn_reflns_theta_max 25.995
_diffrn_reflns_theta_min 2.268
_diffrn_source 'fine-focus sealed tube'
_exptl_absorpt_coefficient_mu 0.082
_exptl_crystal_colour colorless
_exptl_crystal_density_diffrn 1.386
_exptl_crystal_description block
_exptl_crystal_F_000 428
_exptl_crystal_size_max 0.150
_exptl_crystal_size_mid 0.130
_exptl_crystal_size_min 0.100
_refine_diff_density_max 0.202
_refine_diff_density_min -0.190
_refine_diff_density_rms 0.032
_refine_ls_extinction_method none
_refine_ls_goodness_of_fit_ref 0.897
_refine_ls_hydrogen_treatment constr
_refine_ls_matrix_type full
_refine_ls_number_parameters 145
_refine_ls_number_reflns 1898
_refine_ls_number_restraints 0
_refine_ls_restrained_S_all 0.897
_refine_ls_R_factor_all 0.0479
_refine_ls_R_factor_gt 0.0448
_refine_ls_shift/su_max 0.000
_refine_ls_shift/su_mean 0.000
_refine_ls_structure_factor_coef Fsqd
_refine_ls_weighting_details 'w=1/[\s^2^(Fo^2^)+(0.1000P)^2^+0.4288P] where P=(Fo^2^+2Fc^2^)/3'
_refine_ls_weighting_scheme calc
_refine_ls_wR_factor_gt 0.1369
_refine_ls_wR_factor_ref 0.1416
_reflns_Friedel_coverage 0.000
_reflns_number_gt 1762
_reflns_number_total 1898
_reflns_threshold_expression 'I > 2\s(I)'
_cod_data_source_file 1903050.cif
_cod_data_source_block 1
_cod_database_code 4515008
_shelx_shelxl_version_number 2014/7
_shelx_space_group_comment
;
The symmetry employed for this shelxl refinement is uniquely defined
by the following loop, which should always be used as a source of
symmetry information in preference to the above space-group names.
They are only intended as comments.
;
_shelx_estimated_absorpt_t_min 0.988
_shelx_estimated_absorpt_t_max 0.992

loop_
_space_group_symop_operation_xyz
'x, y, z'
'-x, y+1/2, -z+1/2'
'-x, -y, -z'
'x, -y-1/2, z-1/2'

loop_
_atom_site_label
_atom_site_type_symbol
_atom_site_fract_x
_atom_site_fract_y
_atom_site_fract_z
_atom_site_U_iso_or_equiv
_atom_site_adp_type
_atom_site_occupancy
_atom_site_site_symmetry_order
_atom_site_calc_flag
_atom_site_refinement_flags_posn
_atom_site_refinement_flags_adp
_atom_site_refinement_flags_occupancy
_atom_site_disorder_assembly
_atom_site_disorder_group
C1 C 0.28825(11) 0.2659(4) 0.62138(9) 0.0421(4) Uani 1 1 d . . . A 1
H1 H 0.2433 0.2627 0.6436 0.051 Uiso 1 1 calc R U . A 1
C2 C 0.38237(12) 0.3817(4) 0.66495(10) 0.0481(4) Uani 1 1 d . . . A 1
H2 H 0.4009 0.4571 0.7176 0.058 Uiso 1 1 calc R U . A 1
C3 C 0.44967(12) 0.3883(4) 0.63221(10) 0.0504(5) Uani 1 1 d . . . A 1
H3 H 0.5125 0.4679 0.6630 0.061 Uiso 1 1 calc R U . A 1
C4 C 0.42464(11) 0.2783(4) 0.55449(10) 0.0455(4) Uani 1 1 d . . . A 1
H4 H 0.4701 0.2827 0.5327 0.055 Uiso 1 1 calc R U . A 1
C5 C 0.33040(10) 0.1606(4) 0.50908(9) 0.0356(4) Uani 1 1 d . . . A 1
C6 C 0.28149(10) 0.0282(4) 0.42841(9) 0.0361(4) Uani 1 1 d . . . A 1
C7 C 0.31178(12) -0.0372(5) 0.36787(10) 0.0463(4) Uani 1 1 d . . . A 1
H7 H 0.3747 0.0176 0.3751 0.056 Uiso 1 1 calc R U . A 1
C8 C 0.24715(13) -0.1844(5) 0.29711(10) 0.0514(5) Uani 1 1 d . . . A 1
H8 H 0.2666 -0.2303 0.2563 0.062 Uiso 1 1 calc R U . A 1
C9 C 0.15297(13) -0.2648(5) 0.28623(10) 0.0506(4) Uani 1 1 d . . . A 1
H9 H 0.1107 -0.3662 0.2382 0.061 Uiso 1 1 calc R U . A 1
C10 C 0.12056(11) -0.1989(4) 0.34445(9) 0.0440(4) Uani 1 1 d . . . A 1
H10 H 0.0572 -0.2519 0.3365 0.053 Uiso 1 1 calc R U . A 1
C11 C 0.18603(10) -0.0499(4) 0.41567(8) 0.0347(4) Uani 1 1 d . . . A 1
C12 C 0.26331(10) 0.1547(4) 0.54313(8) 0.0348(4) Uani 1 1 d . . . A 1
C13 C 0.08590(10) 0.0141(4) 0.49321(8) 0.0339(4) Uani 1 1 d . . . A 1
N1 N 0.17424(8) 0.0291(3) 0.48549(7) 0.0374(3) Uani 1 1 d . . . A 1
C14 C 0.08220(10) -0.1251(4) 0.56083(8) 0.0383(4) Uani 0.8 1 d . . P A 1
H14 H 0.1387 -0.2096 0.6021 0.046 Uiso 0.8 1 d R U P A 1
N2 N -0.00331(10) -0.1389(4) 0.56758(8) 0.0369(4) Uani 0.3 1 d . . P A 1
N2' N 0.08220(10) -0.1251(4) 0.56083(8) 0.0383(4) Uani 0.2 1 d . . P B 2
C14' C -0.00331(10) -0.1389(4) 0.56758(8) 0.0369(4) Uani 0.7 1 d . . P B 2
H14A H -0.0056 -0.2259 0.6099 0.044 Uiso 0.7 1 d R U P B 2

loop_
_atom_site_aniso_label
_atom_site_aniso_U_11
_atom_site_aniso_U_22
_atom_site_aniso_U_33
_atom_site_aniso_U_23
_atom_site_aniso_U_13
_atom_site_aniso_U_12
C1 0.0374(8) 0.0473(9) 0.0365(8) -0.0031(6) 0.0106(6) 0.0042(7)
C2 0.0440(9) 0.0447(9) 0.0407(8) -0.0061(7) 0.0035(7) 0.0029(7)
C3 0.0346(8) 0.0472(9) 0.0537(10) -0.0005(8) 0.0033(7) -0.0058(7)
C4 0.0317(7) 0.0480(9) 0.0524(9) 0.0073(7) 0.0136(7) -0.0022(6)
C5 0.0307(7) 0.0351(7) 0.0385(8) 0.0067(6) 0.0122(6) 0.0029(5)
C6 0.0328(7) 0.0380(8) 0.0371(7) 0.0079(6) 0.0144(6) 0.0041(6)
C7 0.0425(8) 0.0561(10) 0.0469(9) 0.0097(7) 0.0255(7) 0.0057(7)
C8 0.0595(10) 0.0617(11) 0.0414(9) 0.0034(8) 0.0296(8) 0.0064(8)
C9 0.0579(10) 0.0577(10) 0.0347(8) -0.0045(7) 0.0181(7) -0.0030(8)
C10 0.0415(8) 0.0529(9) 0.0366(8) -0.0041(7) 0.0154(6) -0.0078(7)
C11 0.0346(7) 0.0383(7) 0.0319(7) 0.0036(6) 0.0149(6) 0.0017(6)
C12 0.0290(7) 0.0359(7) 0.0343(7) 0.0019(6) 0.0083(6) 0.0021(5)
C13 0.0292(7) 0.0404(8) 0.0308(7) -0.0015(5) 0.0115(5) -0.0012(6)
N1 0.0280(6) 0.0524(8) 0.0304(6) -0.0036(5) 0.0111(5) -0.0035(5)
C14 0.0317(7) 0.0478(8) 0.0308(7) 0.0044(6) 0.0086(5) 0.0021(6)
N2 0.0328(7) 0.0472(8) 0.0290(6) 0.0049(6) 0.0115(5) -0.0006(6)
N2' 0.0317(7) 0.0478(8) 0.0308(7) 0.0044(6) 0.0086(5) 0.0021(6)
C14' 0.0328(7) 0.0472(8) 0.0290(6) 0.0049(6) 0.0115(5) -0.0006(6)

loop_
_atom_type_symbol
_atom_type_description
_atom_type_scat_dispersion_real
_atom_type_scat_dispersion_imag
_atom_type_scat_source
C C 0.0033 0.0016 'International Tables Vol C Tables 4.2.6.8 and 6.1.1.4'
H H 0.0000 0.0000 'International Tables Vol C Tables 4.2.6.8 and 6.1.1.4'
N N 0.0061 0.0033 'International Tables Vol C Tables 4.2.6.8 and 6.1.1.4'

loop_
_geom_angle_atom_site_label_1
_geom_angle_atom_site_label_2
_geom_angle_atom_site_label_3
_geom_angle
_geom_angle_site_symmetry_1
_geom_angle_site_symmetry_3
C2 C1 C12 117.53(15) . .
C2 C1 H1 121.2 . .
C12 C1 H1 121.2 . .
C1 C2 C3 121.61(15) . .
C1 C2 H2 119.2 . .
C3 C2 H2 119.2 . .
C4 C3 C2 120.72(15) . .
C4 C3 H3 119.6 . .
C2 C3 H3 119.6 . .
C3 C4 C5 119.01(15) . .
C3 C4 H4 120.5 . .
C5 C4 H4 120.5 . .
C4 C5 C12 119.57(14) . .
C4 C5 C6 133.18(14) . .
C12 C5 C6 107.25(12) . .
C7 C6 C11 119.57(14) . .
C7 C6 C5 133.17(14) . .
C11 C6 C5 107.23(13) . .
C8 C7 C6 118.98(15) . .
C8 C7 H7 120.5 . .
C6 C7 H7 120.5 . .
C7 C8 C9 120.46(15) . .
C7 C8 H8 119.8 . .
C9 C8 H8 119.8 . .
C10 C9 C8 121.88(16) . .
C10 C9 H9 119.1 . .
C8 C9 H9 119.1 . .
C9 C10 C11 117.42(15) . .
C9 C10 H10 121.3 . .
C11 C10 H10 121.3 . .
C10 C11 C6 121.67(14) . .
C10 C11 N1 129.43(13) . .
C6 C11 N1 108.81(13) . .
C1 C12 C5 121.56(14) . .
C1 C12 N1 129.89(14) . .
C5 C12 N1 108.55(12) . .
N2 C13 C14 120.23(13) 3_556 .
N2 C13 N1 119.07(13) 3_556 .
C14 C13 N1 120.69(13) . .
C11 N1 C12 108.15(12) . .
C11 N1 C13 125.33(12) . .
C12 N1 C13 126.29(12) . .
N2 C14 C13 120.22(13) . .
N2 C14 H14 119.8 . .
C13 C14 H14 120.0 . .
C14 N2 C13 119.55(13) . 3_556
N2' C14' H14A 120.2 . .

loop_
_geom_bond_atom_site_label_1
_geom_bond_atom_site_label_2
_geom_bond_distance
_geom_bond_site_symmetry_2
C1 C2 1.382(2) .
C1 C12 1.388(2) .
C1 H1 0.9300 .
C2 C3 1.384(3) .
C2 H2 0.9300 .
C3 C4 1.378(2) .
C3 H3 0.9300 .
C4 C5 1.391(2) .
C4 H4 0.9300 .
C5 C12 1.399(2) .
C5 C6 1.440(2) .
C6 C7 1.391(2) .
C6 C11 1.397(2) .
C7 C8 1.376(3) .
C7 H7 0.9300 .
C8 C9 1.390(3) .
C8 H8 0.9300 .
C9 C10 1.374(2) .
C9 H9 0.9300 .
C10 C11 1.389(2) .
C10 H10 0.9300 .
C11 N1 1.3986(18) .
C12 N1 1.4031(17) .
C13 N2 1.3648(19) 3_556
C13 C14 1.375(2) .
C13 N1 1.4043(18) .
C14 N2 1.3528(19) .
C14 H14 0.9300 .
N2 C13 1.3648(19) 3_556
N2' C14' 1.3528(19) .
C14' H14A 0.8600 .
